data_4335531
loop_
_publ_author_name
'Celina Gwizdala'
'Prem N. Basa'
'John C. MacDonald'
'Shawn C. Burdette'

_publ_section_title
;
 Increasing the Dynamic Range of Metal Ion Affinity Changes in Zn2+
 Photocages Using Multiple Nitrobenzyl Groups
;
_journal_name_full 'Inorganic Chemistry'
_journal_page_first 8483
_journal_page_last 8494
_journal_paper_doi 10.1021/ic400465g
_journal_volume 52
_journal_year 2013
_chemical_formula_moiety 'C46 H44 Cl3 K N6 O9 Zn3'
_chemical_formula_sum 'C46 H44 Cl3 K N6 O9 Zn3'
_chemical_formula_weight 1166.43
_chemical_name_common Diacidzn
_chemical_name_systematic
;
 ?
;
_space_group_IT_number 14
_symmetry_cell_setting monoclinic
_symmetry_space_group_name_Hall '-P 2ybc'
_symmetry_space_group_name_H-M 'P 1 21/c 1'
_atom_sites_solution_hydrogens geom
_atom_sites_solution_primary direct
_atom_sites_solution_secondary difmap
_audit_creation_method SHELXL-97
_cell_angle_alpha 90.00
_cell_angle_beta 94.590(4)
_cell_angle_gamma 90.00
_cell_formula_units_Z 4
_cell_length_a 22.191(3)
_cell_length_b 16.5760(19)
_cell_length_c 12.8734(16)
_cell_measurement_reflns_used 9748
_cell_measurement_temperature 296(2)
_cell_measurement_theta_max 25.34
_cell_measurement_theta_min 2.21
_cell_volume 4720.1(10)
_computing_cell_refinement 'Bruker SAINT'
_computing_data_collection 'Bruker APEX2'
_computing_data_reduction 'Bruker SAINT'
_computing_molecular_graphics 'Bruker SHELXTL'
_computing_publication_material 'Bruker SHELXTL'
_computing_structure_refinement 'SHELXL-97 (Sheldrick, 2008)'
_computing_structure_solution 'SHELXS-97 (Sheldrick, 2008)'
_diffrn_ambient_temperature 296(2)
_diffrn_measured_fraction_theta_full 0.997
_diffrn_measured_fraction_theta_max 0.997
_diffrn_measurement_device_type 'Bruker APEX-II CCD'
_diffrn_measurement_method '\f and \w scans'
_diffrn_radiation_monochromator graphite
_diffrn_radiation_source 'fine-focus sealed tube'
_diffrn_radiation_type MoK\a
_diffrn_radiation_wavelength 0.71073
_diffrn_reflns_av_R_equivalents 0.0448
_diffrn_reflns_av_sigmaI/netI 0.0401
_diffrn_reflns_limit_h_max 26
_diffrn_reflns_limit_h_min -26
_diffrn_reflns_limit_k_max 19
_diffrn_reflns_limit_k_min -18
_diffrn_reflns_limit_l_max 15
_diffrn_reflns_limit_l_min -15
_diffrn_reflns_number 37638
_diffrn_reflns_theta_full 25.00
_diffrn_reflns_theta_max 25.00
_diffrn_reflns_theta_min 0.92
_diffrn_standards_decay_% 0
_diffrn_standards_interval_count 0
_diffrn_standards_interval_time 0
_diffrn_standards_number 0
_exptl_absorpt_coefficient_mu 1.833
_exptl_absorpt_correction_T_max 0.8672
_exptl_absorpt_correction_T_min 0.6093
_exptl_absorpt_correction_type multi-scan
_exptl_absorpt_process_details SADABS
_exptl_crystal_colour colorless
_exptl_crystal_density_diffrn 1.641
_exptl_crystal_description block
_exptl_crystal_F_000 2376
_exptl_crystal_size_max 0.30
_exptl_crystal_size_mid 0.10
_exptl_crystal_size_min 0.08
_refine_diff_density_max 0.638
_refine_diff_density_min -0.522
_refine_diff_density_rms 0.119
_refine_ls_extinction_method none
_refine_ls_goodness_of_fit_ref 1.228
_refine_ls_hydrogen_treatment mixed
_refine_ls_matrix_type full
_refine_ls_number_parameters 621
_refine_ls_number_reflns 8294
_refine_ls_number_restraints 0
_refine_ls_restrained_S_all 1.228
_refine_ls_R_factor_all 0.0585
_refine_ls_R_factor_gt 0.0471
_refine_ls_shift/su_max 0.001
_refine_ls_shift/su_mean 0.000
_refine_ls_structure_factor_coef Fsqd
_refine_ls_weighting_details 'calc w=1/[\s^2^(Fo^2^)+(0.0265P)^2^+20.5828P] where P=(Fo^2^+2Fc^2^)/3'
_refine_ls_weighting_scheme calc
_refine_ls_wR_factor_gt 0.1019
_refine_ls_wR_factor_ref 0.1153
_reflns_number_gt 7234
_reflns_number_total 8294
_reflns_threshold_expression >2sigma(I)
_cod_data_source_file ic400465g_si_003.cif
_cod_data_source_block shawn034
_cod_original_sg_symbol_H-M 'P 21/c'
_cod_database_code 4335531

loop_
_symmetry_equiv_pos_as_xyz
'x, y, z'
'-x, y+1/2, -z+1/2'
'-x, -y, -z'
'x, -y-1/2, z-1/2'

loop_
_atom_site_label
_atom_site_type_symbol
_atom_site_fract_x
_atom_site_fract_y
_atom_site_fract_z
_atom_site_U_iso_or_equiv
_atom_site_adp_type
_atom_site_occupancy
_atom_site_symmetry_multiplicity
_atom_site_calc_flag
_atom_site_refinement_flags
C1 C 0.5740(2) 0.0877(3) 0.2030(3) 0.0156(10) Uani 1 1 d .
C2 C 0.5889(2) 0.1712(3) 0.2473(3) 0.0173(10) Uani 1 1 d .
H2A H 0.6261 0.1906 0.2213 0.021 Uiso 1 1 calc R
H2B H 0.5568 0.2085 0.2249 0.021 Uiso 1 1 calc R
C3 C 0.6242(2) 0.2402(3) 0.4095(3) 0.0133(9) Uani 1 1 d .
C4 C 0.6005(2) 0.3168(3) 0.3868(4) 0.0191(10) Uani 1 1 d .
H4 H 0.5664 0.3223 0.3406 0.023 Uiso 1 1 calc R
C5 C 0.6278(2) 0.3846(3) 0.4328(4) 0.0212(11) Uani 1 1 d .
H5 H 0.6118 0.4354 0.4171 0.025 Uiso 1 1 calc R
C6 C 0.6786(2) 0.3777(3) 0.5016(4) 0.0209(11) Uani 1 1 d .
H6 H 0.6972 0.4232 0.5317 0.025 Uiso 1 1 calc R
C7 C 0.7013(2) 0.3009(3) 0.5251(4) 0.0225(11) Uani 1 1 d .
H7 H 0.7352 0.2952 0.5719 0.027 Uiso 1 1 calc R
C8 C 0.6743(2) 0.2330(3) 0.4800(4) 0.0181(10) Uani 1 1 d .
H8 H 0.6900 0.1822 0.4970 0.022 Uiso 1 1 calc R
C9 C 0.53554(19) 0.1546(3) 0.4023(3) 0.0134(9) Uani 1 1 d .
H9A H 0.5111 0.1218 0.3527 0.016 Uiso 1 1 calc R
H9B H 0.5154 0.2060 0.4086 0.016 Uiso 1 1 calc R
C10 C 0.5410(2) 0.1131(3) 0.5065(3) 0.0145(9) Uani 1 1 d .
C11 C 0.5013(2) 0.1294(3) 0.5813(4) 0.0188(10) Uani 1 1 d .
H11 H 0.4715 0.1685 0.5696 0.023 Uiso 1 1 calc R
C12 C 0.5067(2) 0.0868(3) 0.6735(4) 0.0198(10) Uani 1 1 d .
H12 H 0.4797 0.0956 0.7240 0.024 Uiso 1 1 calc R
C13 C 0.5524(2) 0.0311(3) 0.6902(3) 0.0167(10) Uani 1 1 d .
H13 H 0.5567 0.0021 0.7522 0.020 Uiso 1 1 calc R
C14 C 0.5926(2) 0.0184(3) 0.6127(3) 0.0133(9) Uani 1 1 d .
C15 C 0.6449(2) -0.0381(3) 0.6318(3) 0.0163(10) Uani 1 1 d .
H15A H 0.6567 -0.0400 0.7060 0.020 Uiso 1 1 calc R
H15B H 0.6323 -0.0919 0.6099 0.020 Uiso 1 1 calc R
C16 C 0.7352(2) 0.0463(3) 0.6242(3) 0.0134(9) Uani 1 1 d .
C17 C 0.7128(2) 0.1002(3) 0.6968(4) 0.0183(10) Uani 1 1 d .
H17 H 0.6742 0.0923 0.7184 0.022 Uiso 1 1 calc R
C18 C 0.7470(2) 0.1647(3) 0.7367(4) 0.0204(10) Uani 1 1 d .
H18 H 0.7310 0.1994 0.7841 0.025 Uiso 1 1 calc R
C19 C 0.8047(2) 0.1780(3) 0.7070(4) 0.0236(11) Uani 1 1 d .
H19 H 0.8271 0.2222 0.7324 0.028 Uiso 1 1 calc R
C20 C 0.8288(2) 0.1242(3) 0.6386(4) 0.0215(11) Uani 1 1 d .
H20 H 0.8679 0.1318 0.6192 0.026 Uiso 1 1 calc R
C21 C 0.7946(2) 0.0586(3) 0.5988(4) 0.0195(10) Uani 1 1 d .
H21 H 0.8118 0.0225 0.5545 0.023 Uiso 1 1 calc R
C22 C 0.7270(2) -0.0846(3) 0.5340(4) 0.0154(9) Uani 1 1 d .
H22A H 0.7374 -0.1224 0.5901 0.018 Uiso 1 1 calc R
H22B H 0.7642 -0.0678 0.5057 0.018 Uiso 1 1 calc R
C23 C 0.6871(2) -0.1267(3) 0.4494(3) 0.0136(9) Uani 1 1 d .
C24 C 0.7586(2) 0.0477(3) 0.3200(3) 0.0130(9) Uani 1 1 d .
C25 C 0.8235(2) 0.0811(3) 0.3360(3) 0.0159(10) Uani 1 1 d .
H25A H 0.8220 0.1395 0.3401 0.019 Uiso 1 1 calc R
H25B H 0.8425 0.0611 0.4014 0.019 Uiso 1 1 calc R
C26 C 0.9249(2) 0.0586(3) 0.2729(4) 0.0175(10) Uani 1 1 d .
C27 C 0.9529(2) 0.0763(4) 0.3700(4) 0.0305(13) Uani 1 1 d .
H27 H 0.9296 0.0902 0.4243 0.037 Uiso 1 1 calc R
C28 C 1.0154(2) 0.0738(4) 0.3875(5) 0.0382(15) Uani 1 1 d .
H28 H 1.0334 0.0853 0.4535 0.046 Uiso 1 1 calc R
C29 C 1.0506(2) 0.0545(4) 0.3093(5) 0.0350(14) Uani 1 1 d .
H29 H 1.0925 0.0539 0.3211 0.042 Uiso 1 1 calc R
C30 C 1.0233(3) 0.0359(4) 0.2125(5) 0.0477(18) Uani 1 1 d .
H30 H 1.0469 0.0221 0.1587 0.057 Uiso 1 1 calc R
C31 C 0.9611(2) 0.0377(4) 0.1946(5) 0.0389(15) Uani 1 1 d .
H31 H 0.9434 0.0247 0.1288 0.047 Uiso 1 1 calc R
C32 C 0.8382(2) 0.0949(3) 0.1517(3) 0.0158(10) Uani 1 1 d .
H32A H 0.8653 0.1386 0.1370 0.019 Uiso 1 1 calc R
H32B H 0.7987 0.1182 0.1592 0.019 Uiso 1 1 calc R
C33 C 0.8335(2) 0.0381(3) 0.0603(3) 0.0137(9) Uani 1 1 d .
C34 C 0.8309(2) 0.0673(3) -0.0407(4) 0.0187(10) Uani 1 1 d .
H34 H 0.8321 0.1226 -0.0530 0.022 Uiso 1 1 calc R
C35 C 0.8264(2) 0.0139(3) -0.1227(4) 0.0203(11) Uani 1 1 d .
H35 H 0.8237 0.0326 -0.1911 0.024 Uiso 1 1 calc R
C36 C 0.8259(2) -0.0689(3) -0.1020(4) 0.0183(10) Uani 1 1 d .
H36 H 0.8242 -0.1060 -0.1562 0.022 Uiso 1 1 calc R
C37 C 0.82796(19) -0.0946(3) 0.0001(3) 0.0153(10) Uani 1 1 d .
C38 C 0.8250(2) -0.1821(3) 0.0297(3) 0.0152(9) Uani 1 1 d .
H38A H 0.7832 -0.1977 0.0340 0.018 Uiso 1 1 calc R
H38B H 0.8416 -0.2148 -0.0236 0.018 Uiso 1 1 calc R
C39 C 0.9245(2) -0.1992(3) 0.1266(4) 0.0188(10) Uani 1 1 d .
C40 C 0.9520(2) -0.1878(4) 0.0352(5) 0.0344(13) Uani 1 1 d .
H40 H 0.9286 -0.1798 -0.0270 0.041 Uiso 1 1 calc R
C41 C 1.0143(3) -0.1883(4) 0.0359(6) 0.0491(18) Uani 1 1 d .
H41 H 1.0323 -0.1795 -0.0259 0.059 Uiso 1 1 calc R
C42 C 1.0498(3) -0.2013(4) 0.1256(6) 0.0462(18) Uani 1 1 d .
H42 H 1.0916 -0.2036 0.1247 0.055 Uiso 1 1 calc R
C43 C 1.0229(3) -0.2112(4) 0.2186(5) 0.0377(14) Uani 1 1 d .
H43 H 1.0468 -0.2189 0.2805 0.045 Uiso 1 1 calc R
C44 C 0.9607(2) -0.2096(3) 0.2190(5) 0.0313(13) Uani 1 1 d .
H44 H 0.9429 -0.2156 0.2815 0.038 Uiso 1 1 calc R
C45 C 0.8339(2) -0.2654(3) 0.1847(4) 0.0184(10) Uani 1 1 d .
H45A H 0.8618 -0.2810 0.2431 0.022 Uiso 1 1 calc R
H45B H 0.8292 -0.3110 0.1375 0.022 Uiso 1 1 calc R
C46 C 0.7726(2) -0.2446(3) 0.2244(3) 0.0135(9) Uani 1 1 d .
N1 N 0.59578(16) 0.1679(2) 0.3630(3) 0.0127(8) Uani 1 1 d .
N2 N 0.58552(16) 0.0580(2) 0.5214(3) 0.0123(8) Uani 1 1 d .
N3 N 0.69759(17) -0.0142(2) 0.5759(3) 0.0118(8) Uani 1 1 d .
N4 N 0.85990(17) 0.0574(2) 0.2505(3) 0.0159(8) Uani 1 1 d .
N5 N 0.83138(16) -0.0414(2) 0.0796(3) 0.0119(8) Uani 1 1 d .
N6 N 0.85917(17) -0.1970(2) 0.1305(3) 0.0157(8) Uani 1 1 d .
O1 O 0.69746(15) -0.20142(18) 0.4418(2) 0.0174(7) Uani 1 1 d .
O2 O 0.64880(14) -0.08724(18) 0.3933(2) 0.0136(6) Uani 1 1 d .
O3 O 0.59529(14) 0.02735(19) 0.2561(2) 0.0155(7) Uani 1 1 d .
O4 O 0.54337(16) 0.0824(2) 0.1194(3) 0.0244(8) Uani 1 1 d .
O5 O 0.72171(14) 0.07995(19) 0.3743(2) 0.0162(7) Uani 1 1 d .
O6 O 0.74823(14) -0.00970(18) 0.2570(2) 0.0154(7) Uani 1 1 d .
O7 O 0.75429(13) -0.17312(18) 0.2194(2) 0.0148(7) Uani 1 1 d .
O8 O 0.74484(14) -0.30284(19) 0.2606(2) 0.0163(7) Uani 1 1 d .
O9 O 0.52851(17) -0.0842(2) 0.0803(3) 0.0238(8) Uani 1 1 d .
Cl1 Cl 0.67309(5) -0.09698(7) -0.06496(9) 0.0195(2) Uani 1 1 d .
Cl2 Cl 0.86402(5) -0.11590(7) 0.38815(9) 0.0201(3) Uani 1 1 d .
Cl3 Cl 0.58975(5) -0.26577(7) 0.23638(10) 0.0228(3) Uani 1 1 d .
Zn1 Zn 0.63882(2) 0.03867(3) 0.39748(4) 0.01148(13) Uani 1 1 d .
Zn2 Zn 0.82115(2) -0.08384(3) 0.22795(4) 0.01275(13) Uani 1 1 d .
Zn3 Zn 0.67184(2) -0.28810(3) 0.34298(4) 0.01309(13) Uani 1 1 d .
K1 K 0.64340(4) -0.10316(6) 0.16817(7) 0.0156(2) Uani 1 1 d .
H98 H 0.534(3) -0.030(4) 0.083(5) 0.037(17) Uiso 1 1 d .
H99 H 0.515(3) -0.093(4) 0.025(5) 0.034(19) Uiso 1 1 d .

loop_
_atom_site_aniso_label
_atom_site_aniso_U_11
_atom_site_aniso_U_22
_atom_site_aniso_U_33
_atom_site_aniso_U_23
_atom_site_aniso_U_13
_atom_site_aniso_U_12
C1 0.013(2) 0.021(2) 0.013(2) 0.0000(19) 0.0021(18) 0.0018(19)
C2 0.022(2) 0.018(2) 0.011(2) 0.0018(19) -0.0033(19) 0.002(2)
C3 0.015(2) 0.014(2) 0.011(2) -0.0004(18) 0.0033(18) -0.0002(18)
C4 0.019(2) 0.016(2) 0.022(2) 0.0001(19) -0.005(2) 0.0036(19)
C5 0.022(3) 0.013(2) 0.028(3) 0.004(2) -0.002(2) 0.008(2)
C6 0.023(3) 0.012(2) 0.027(3) -0.003(2) 0.000(2) -0.005(2)
C7 0.019(3) 0.021(3) 0.026(3) 0.001(2) -0.006(2) 0.001(2)
C8 0.019(2) 0.014(2) 0.021(2) 0.0009(19) 0.000(2) 0.0015(19)
C9 0.011(2) 0.012(2) 0.017(2) -0.0064(18) 0.0001(18) -0.0015(17)
C10 0.014(2) 0.015(2) 0.015(2) -0.0076(18) -0.0005(18) -0.0032(18)
C11 0.011(2) 0.020(2) 0.025(3) -0.008(2) 0.0024(19) -0.0021(19)
C12 0.016(2) 0.024(3) 0.021(2) -0.006(2) 0.009(2) -0.006(2)
C13 0.019(2) 0.020(2) 0.011(2) -0.0060(19) 0.0034(18) -0.007(2)
C14 0.016(2) 0.013(2) 0.011(2) -0.0025(17) -0.0001(18) -0.0056(18)
C15 0.022(2) 0.016(2) 0.011(2) 0.0024(18) 0.0024(18) -0.0035(19)
C16 0.020(2) 0.009(2) 0.011(2) 0.0033(17) -0.0034(18) 0.0010(18)
C17 0.019(2) 0.019(2) 0.017(2) 0.0001(19) -0.0008(19) 0.004(2)
C18 0.027(3) 0.015(2) 0.018(2) -0.0058(19) -0.006(2) 0.004(2)
C19 0.035(3) 0.015(2) 0.019(3) 0.000(2) -0.008(2) -0.008(2)
C20 0.023(3) 0.030(3) 0.012(2) 0.003(2) 0.0000(19) -0.006(2)
C21 0.028(3) 0.018(2) 0.012(2) -0.0021(19) 0.001(2) -0.003(2)
C22 0.015(2) 0.013(2) 0.017(2) 0.0004(18) -0.0038(18) 0.0022(18)
C23 0.015(2) 0.016(2) 0.010(2) -0.0009(18) 0.0043(18) -0.0008(19)
C24 0.018(2) 0.014(2) 0.007(2) 0.0004(17) 0.0022(18) 0.0015(18)
C25 0.015(2) 0.019(2) 0.014(2) 0.0005(18) 0.0033(18) 0.0021(19)
C26 0.012(2) 0.017(2) 0.022(2) 0.0012(19) -0.0024(19) -0.0033(19)
C27 0.020(3) 0.050(4) 0.022(3) 0.003(2) 0.004(2) -0.004(2)
C28 0.018(3) 0.059(4) 0.035(3) 0.009(3) -0.011(2) -0.007(3)
C29 0.012(3) 0.040(3) 0.053(4) -0.005(3) -0.001(2) 0.000(2)
C30 0.022(3) 0.070(5) 0.053(4) -0.025(4) 0.011(3) -0.002(3)
C31 0.020(3) 0.062(4) 0.035(3) -0.015(3) 0.003(2) -0.004(3)
C32 0.013(2) 0.015(2) 0.019(2) 0.0035(19) 0.0031(19) -0.0036(18)
C33 0.013(2) 0.013(2) 0.015(2) 0.0036(18) 0.0021(18) 0.0029(18)
C34 0.023(3) 0.015(2) 0.018(2) 0.0041(19) 0.002(2) 0.002(2)
C35 0.016(2) 0.032(3) 0.013(2) 0.007(2) -0.0007(19) 0.002(2)
C36 0.015(2) 0.024(3) 0.016(2) -0.004(2) 0.0004(18) -0.003(2)
C37 0.008(2) 0.022(2) 0.015(2) 0.0000(19) -0.0019(17) -0.0042(18)
C38 0.014(2) 0.017(2) 0.015(2) -0.0046(18) 0.0028(18) 0.0014(18)
C39 0.017(2) 0.010(2) 0.029(3) 0.001(2) 0.003(2) -0.0019(19)
C40 0.022(3) 0.045(4) 0.036(3) 0.009(3) 0.003(2) 0.004(3)
C41 0.031(3) 0.064(5) 0.056(4) 0.023(4) 0.022(3) 0.008(3)
C42 0.013(3) 0.049(4) 0.077(5) 0.032(4) 0.006(3) 0.001(3)
C43 0.022(3) 0.040(3) 0.050(4) 0.012(3) -0.004(3) -0.004(3)
C44 0.024(3) 0.029(3) 0.041(3) -0.001(3) 0.002(2) -0.002(2)
C45 0.017(2) 0.013(2) 0.026(3) 0.0006(19) 0.007(2) -0.0031(19)
C46 0.014(2) 0.012(2) 0.014(2) -0.0010(18) -0.0036(18) -0.0014(18)
N1 0.0129(19) 0.0141(19) 0.0103(18) -0.0002(15) -0.0034(15) 0.0000(15)
N2 0.0086(18) 0.0128(19) 0.0158(19) -0.0011(15) 0.0024(15) -0.0038(15)
N3 0.0163(19) 0.0104(18) 0.0085(17) -0.0037(14) 0.0006(15) -0.0017(15)
N4 0.0128(19) 0.020(2) 0.0148(19) -0.0020(16) 0.0023(15) -0.0001(16)
N5 0.0098(18) 0.0146(19) 0.0110(18) -0.0022(15) -0.0007(14) -0.0005(15)
N6 0.0125(19) 0.015(2) 0.020(2) 0.0038(16) 0.0021(16) 0.0002(16)
O1 0.0227(18) 0.0129(16) 0.0163(16) -0.0016(13) -0.0012(13) -0.0003(13)
O2 0.0152(16) 0.0129(16) 0.0125(15) -0.0011(13) 0.0006(13) -0.0008(13)
O3 0.0165(16) 0.0165(17) 0.0130(15) -0.0017(13) -0.0011(13) 0.0005(13)
O4 0.031(2) 0.0239(19) 0.0167(18) 0.0024(14) -0.0060(15) 0.0000(15)
O5 0.0126(16) 0.0190(17) 0.0172(16) -0.0018(13) 0.0025(13) -0.0010(13)
O6 0.0148(16) 0.0131(16) 0.0183(16) -0.0014(13) 0.0020(13) -0.0021(13)
O7 0.0126(16) 0.0123(16) 0.0195(17) 0.0011(13) 0.0018(13) -0.0009(13)
O8 0.0169(17) 0.0158(16) 0.0165(16) 0.0001(13) 0.0038(13) -0.0024(13)
O9 0.028(2) 0.025(2) 0.017(2) 0.0012(16) -0.0074(16) -0.0026(16)
Cl1 0.0258(6) 0.0145(5) 0.0188(6) -0.0022(4) 0.0048(5) 0.0027(5)
Cl2 0.0209(6) 0.0227(6) 0.0162(6) 0.0019(5) -0.0028(5) 0.0000(5)
Cl3 0.0173(6) 0.0202(6) 0.0294(7) -0.0006(5) -0.0074(5) -0.0022(5)
Zn1 0.0112(3) 0.0131(3) 0.0101(2) -0.0010(2) 0.00063(19) -0.0003(2)
Zn2 0.0122(3) 0.0130(3) 0.0130(3) 0.0005(2) 0.0011(2) -0.0005(2)
Zn3 0.0136(3) 0.0113(3) 0.0143(3) -0.0007(2) 0.0007(2) -0.0012(2)
K1 0.0153(5) 0.0183(5) 0.0131(5) -0.0013(4) 0.0011(4) 0.0019(4)

loop_
_atom_type_symbol
_atom_type_description
_atom_type_scat_dispersion_real
_atom_type_scat_dispersion_imag
_atom_type_scat_source
C C 0.0033 0.0016 'International Tables Vol C Tables 4.2.6.8 and 6.1.1.4'
H H 0.0000 0.0000 'International Tables Vol C Tables 4.2.6.8 and 6.1.1.4'
N N 0.0061 0.0033 'International Tables Vol C Tables 4.2.6.8 and 6.1.1.4'
O O 0.0106 0.0060 'International Tables Vol C Tables 4.2.6.8 and 6.1.1.4'
Cl Cl 0.1484 0.1585 'International Tables Vol C Tables 4.2.6.8 and 6.1.1.4'
Zn Zn 0.2839 1.4301 'International Tables Vol C Tables 4.2.6.8 and 6.1.1.4'
K K 0.2009 0.2494 'International Tables Vol C Tables 4.2.6.8 and 6.1.1.4'

loop_
_geom_angle_atom_site_label_1
_geom_angle_atom_site_label_2
_geom_angle_atom_site_label_3
_geom_angle
_geom_angle_site_symmetry_1
_geom_angle_site_symmetry_3
O4 C1 O3 124.5(4) . .
O4 C1 C2 118.7(4) . .
O3 C1 C2 116.8(4) . .
N1 C2 C1 110.1(4) . .
N1 C2 H2A 109.6 . .
C1 C2 H2A 109.6 . .
N1 C2 H2B 109.6 . .
C1 C2 H2B 109.6 . .
H2A C2 H2B 108.2 . .
C8 C3 C4 119.0(4) . .
C8 C3 N1 119.7(4) . .
C4 C3 N1 121.3(4) . .
C5 C4 C3 120.3(4) . .
C5 C4 H4 119.9 . .
C3 C4 H4 119.9 . .
C6 C5 C4 120.8(4) . .
C6 C5 H5 119.6 . .
C4 C5 H5 119.6 . .
C5 C6 C7 118.5(4) . .
C5 C6 H6 120.7 . .
C7 C6 H6 120.7 . .
C8 C7 C6 121.1(5) . .
C8 C7 H7 119.4 . .
C6 C7 H7 119.4 . .
C7 C8 C3 120.2(4) . .
C7 C8 H8 119.9 . .
C3 C8 H8 119.9 . .
N1 C9 C10 111.2(4) . .
N1 C9 H9A 109.4 . .
C10 C9 H9A 109.4 . .
N1 C9 H9B 109.4 . .
C10 C9 H9B 109.4 . .
H9A C9 H9B 108.0 . .
N2 C10 C11 122.2(4) . .
N2 C10 C9 116.3(4) . .
C11 C10 C9 121.4(4) . .
C12 C11 C10 118.9(4) . .
C12 C11 H11 120.5 . .
C10 C11 H11 120.5 . .
C13 C12 C11 119.4(4) . .
C13 C12 H12 120.3 . .
C11 C12 H12 120.3 . .
C12 C13 C14 119.4(4) . .
C12 C13 H13 120.3 . .
C14 C13 H13 120.3 . .
N2 C14 C13 120.7(4) . .
N2 C14 C15 119.0(4) . .
C13 C14 C15 120.2(4) . .
N3 C15 C14 112.7(4) . .
N3 C15 H15A 109.1 . .
C14 C15 H15A 109.1 . .
N3 C15 H15B 109.1 . .
C14 C15 H15B 109.1 . .
H15A C15 H15B 107.8 . .
C21 C16 C17 116.7(4) . .
C21 C16 N3 122.4(4) . .
C17 C16 N3 120.9(4) . .
C18 C17 C16 121.5(4) . .
C18 C17 H17 119.3 . .
C16 C17 H17 119.3 . .
C19 C18 C17 120.8(5) . .
C19 C18 H18 119.6 . .
C17 C18 H18 119.6 . .
C18 C19 C20 119.0(4) . .
C18 C19 H19 120.5 . .
C20 C19 H19 120.5 . .
C19 C20 C21 120.4(5) . .
C19 C20 H20 119.8 . .
C21 C20 H20 119.8 . .
C16 C21 C20 121.5(4) . .
C16 C21 H21 119.2 . .
C20 C21 H21 119.2 . .
N3 C22 C23 112.3(4) . .
N3 C22 H22A 109.1 . .
C23 C22 H22A 109.1 . .
N3 C22 H22B 109.1 . .
C23 C22 H22B 109.1 . .
H22A C22 H22B 107.9 . .
O2 C23 O1 125.8(4) . .
O2 C23 C22 120.2(4) . .
O1 C23 C22 114.0(4) . .
O5 C24 O6 126.5(4) . .
O5 C24 C25 114.9(4) . .
O6 C24 C25 118.5(4) . .
N4 C25 C24 111.6(4) . .
N4 C25 H25A 109.3 . .
C24 C25 H25A 109.3 . .
N4 C25 H25B 109.3 . .
C24 C25 H25B 109.3 . .
H25A C25 H25B 108.0 . .
C27 C26 C31 117.8(5) . .
C27 C26 N4 123.5(4) . .
C31 C26 N4 118.6(4) . .
C26 C27 C28 120.8(5) . .
C26 C27 H27 119.6 . .
C28 C27 H27 119.6 . .
C29 C28 C27 120.8(5) . .
C29 C28 H28 119.6 . .
C27 C28 H28 119.6 . .
C28 C29 C30 119.0(5) . .
C28 C29 H29 120.5 . .
C30 C29 H29 120.5 . .
C29 C30 C31 120.6(6) . .
C29 C30 H30 119.7 . .
C31 C30 H30 119.7 . .
C30 C31 C26 121.0(5) . .
C30 C31 H31 119.5 . .
C26 C31 H31 119.5 . .
N4 C32 C33 114.3(4) . .
N4 C32 H32A 108.7 . .
C33 C32 H32A 108.7 . .
N4 C32 H32B 108.7 . .
C33 C32 H32B 108.7 . .
H32A C32 H32B 107.6 . .
N5 C33 C34 121.2(4) . .
N5 C33 C32 118.1(4) . .
C34 C33 C32 120.7(4) . .
C35 C34 C33 119.4(4) . .
C35 C34 H34 120.3 . .
C33 C34 H34 120.3 . .
C34 C35 C36 119.1(4) . .
C34 C35 H35 120.5 . .
C36 C35 H35 120.5 . .
C37 C36 C35 119.1(4) . .
C37 C36 H36 120.5 . .
C35 C36 H36 120.5 . .
N5 C37 C36 121.1(4) . .
N5 C37 C38 116.0(4) . .
C36 C37 C38 122.9(4) . .
N6 C38 C37 110.9(4) . .
N6 C38 H38A 109.5 . .
C37 C38 H38A 109.5 . .
N6 C38 H38B 109.5 . .
C37 C38 H38B 109.5 . .
H38A C38 H38B 108.0 . .
C40 C39 C44 118.8(5) . .
C40 C39 N6 122.4(5) . .
C44 C39 N6 118.7(4) . .
C41 C40 C39 120.3(6) . .
C41 C40 H40 119.8 . .
C39 C40 H40 119.8 . .
C42 C41 C40 121.1(6) . .
C42 C41 H41 119.5 . .
C40 C41 H41 119.5 . .
C41 C42 C43 119.4(5) . .
C41 C42 H42 120.3 . .
C43 C42 H42 120.3 . .
C44 C43 C42 120.0(6) . .
C44 C43 H43 120.0 . .
C42 C43 H43 120.0 . .
C43 C44 C39 120.4(5) . .
C43 C44 H44 119.8 . .
C39 C44 H44 119.8 . .
N6 C45 C46 111.6(4) . .
N6 C45 H45A 109.3 . .
C46 C45 H45A 109.3 . .
N6 C45 H45B 109.3 . .
C46 C45 H45B 109.3 . .
H45A C45 H45B 108.0 . .
O7 C46 O8 125.5(4) . .
O7 C46 C45 119.3(4) . .
O8 C46 C45 115.2(4) . .
C3 N1 C9 110.7(3) . .
C3 N1 C2 112.7(3) . .
C9 N1 C2 108.9(3) . .
C3 N1 Zn1 120.7(3) . .
C9 N1 Zn1 99.3(2) . .
C2 N1 Zn1 103.2(3) . .
C14 N2 C10 119.3(4) . .
C14 N2 Zn1 124.0(3) . .
C10 N2 Zn1 116.7(3) . .
C16 N3 C22 117.6(4) . .
C16 N3 C15 116.0(3) . .
C22 N3 C15 111.1(3) . .
C26 N4 C32 114.9(4) . .
C26 N4 C25 116.5(4) . .
C32 N4 C25 112.0(4) . .
C26 N4 Zn2 111.3(3) . .
C32 N4 Zn2 102.2(3) . .
C25 N4 Zn2 97.6(3) . .
C33 N5 C37 120.1(4) . .
C33 N5 Zn2 120.9(3) . .
C37 N5 Zn2 118.4(3) . .
C39 N6 C45 114.7(4) . .
C39 N6 C38 114.7(4) . .
C45 N6 C38 111.1(4) . .
C39 N6 Zn2 115.0(3) . .
C45 N6 Zn2 100.9(3) . .
C38 N6 Zn2 98.6(2) . .
C23 O1 Zn3 135.9(3) . .
C23 O2 Zn1 124.9(3) . .
C23 O2 K1 119.9(3) . .
Zn1 O2 K1 96.87(11) . .
C1 O3 Zn1 122.9(3) . .
C1 O3 K1 122.9(3) . .
Zn1 O3 K1 106.15(13) . .
C24 O5 Zn1 126.2(3) . .
C24 O6 Zn2 117.1(3) . .
C24 O6 K1 138.1(3) . .
Zn2 O6 K1 102.69(11) . .
C46 O7 Zn2 116.2(3) . .
C46 O7 K1 133.7(3) . .
Zn2 O7 K1 109.35(12) . .
C46 O8 Zn3 122.6(3) . .
K1 O9 H98 89(4) . .
K1 O9 H99 130(5) . .
H98 O9 H99 105(6) . .
Zn3 Cl1 K1 119.01(5) 4 .
Zn3 Cl3 K1 90.30(4) . .
O3 Zn1 O5 106.15(13) . .
O3 Zn1 N2 116.66(13) . .
O5 Zn1 N2 130.08(13) . .
O3 Zn1 O2 85.86(12) . .
O5 Zn1 O2 103.60(12) . .
N2 Zn1 O2 103.86(13) . .
O3 Zn1 N1 75.93(12) . .
O5 Zn1 N1 91.40(13) . .
N2 Zn1 N1 76.10(13) . .
O2 Zn1 N1 159.11(12) . .
O3 Zn1 K1 43.31(9) . .
O5 Zn1 K1 90.78(9) . .
N2 Zn1 K1 138.17(10) . .
O2 Zn1 K1 49.67(8) . .
N1 Zn1 K1 116.81(9) . .
N5 Zn2 O6 96.29(13) . .
N5 Zn2 O7 108.79(13) . .
O6 Zn2 O7 82.50(12) . .
N5 Zn2 Cl2 148.55(10) . .
O6 Zn2 Cl2 104.46(9) . .
O7 Zn2 Cl2 97.28(9) . .
N5 Zn2 N6 73.67(13) . .
O6 Zn2 N6 147.94(12) . .
O7 Zn2 N6 72.68(12) . .
Cl2 Zn2 N6 98.63(10) . .
N5 Zn2 N4 74.13(13) . .
O6 Zn2 N4 72.11(12) . .
O7 Zn2 N4 154.60(12) . .
Cl2 Zn2 N4 89.91(9) . .
N6 Zn2 N4 130.39(12) . .
N5 Zn2 K1 91.68(10) . .
O6 Zn2 K1 46.43(8) . .
O7 Zn2 K1 40.84(8) . .
Cl2 Zn2 K1 119.74(4) . .
N6 Zn2 K1 102.53(9) . .
N4 Zn2 K1 115.13(9) . .
O1 Zn3 O8 102.99(13) . .
O1 Zn3 Cl3 117.18(10) . .
O8 Zn3 Cl3 110.36(10) . .
O1 Zn3 Cl1 106.69(10) . 4_556
O8 Zn3 Cl1 101.42(10) . 4_556
Cl3 Zn3 Cl1 116.28(5) . 4_556
O1 Zn3 K1 79.69(9) . .
O8 Zn3 K1 83.66(9) . .
Cl3 Zn3 K1 54.18(4) . .
Cl1 Zn3 K1 170.45(4) 4_556 .
O3 K1 O9 72.12(11) . .
O3 K1 O7 127.81(10) . .
O9 K1 O7 159.64(12) . .
O3 K1 O2 59.67(9) . .
O9 K1 O2 111.50(11) . .
O7 K1 O2 80.48(9) . .
O3 K1 O6 75.09(9) . .
O9 K1 O6 141.59(11) . .
O7 K1 O6 57.72(9) . .
O2 K1 O6 66.21(9) . .
O3 K1 Cl3 113.83(8) . .
O9 K1 Cl3 81.39(9) . .
O7 K1 Cl3 85.54(7) . .
O2 K1 Cl3 77.44(7) . .
O6 K1 Cl3 130.96(7) . .
O3 K1 Cl1 119.79(8) . .
O9 K1 Cl1 81.94(9) . .
O7 K1 Cl1 89.46(7) . .
O2 K1 Cl1 163.87(7) . .
O6 K1 Cl1 97.76(7) . .
Cl3 K1 Cl1 114.55(4) . .
O3 K1 Zn1 30.54(7) . .
O9 K1 Zn1 99.75(9) . .
O7 K1 Zn1 98.89(7) . .
O2 K1 Zn1 33.46(6) . .
O6 K1 Zn1 55.95(6) . .
Cl3 K1 Zn1 106.52(4) . .
Cl1 K1 Zn1 138.60(4) . .
O3 K1 Zn3 116.59(7) . .
O9 K1 Zn3 116.22(9) . .
O7 K1 Zn3 54.50(6) . .
O2 K1 Zn3 59.59(6) . .
O6 K1 Zn3 96.02(7) . .
Cl3 K1 Zn3 35.52(3) . .
Cl1 K1 Zn3 123.62(4) . .
Zn1 K1 Zn3 93.01(3) . .
O3 K1 Zn2 105.90(7) . .
O9 K1 Zn2 162.47(9) . .
O7 K1 Zn2 29.81(6) . .
O2 K1 Zn2 80.69(6) . .
O6 K1 Zn2 30.89(6) . .
Cl3 K1 Zn2 114.40(4) . .
Cl1 K1 Zn2 84.32(3) . .
Zn1 K1 Zn2 83.51(2) . .
Zn3 K1 Zn2 80.56(2) . .
O3 K1 H98 57.9(13) . .
O9 K1 H98 18.3(13) . .
O7 K1 H98 171.2(12) . .
O2 K1 H98 108.1(12) . .
O6 K1 H98 123.3(14) . .
Cl3 K1 H98 98.1(13) . .
Cl1 K1 H98 81.7(12) . .
Zn1 K1 H98 87.8(13) . .
Zn3 K1 H98 131.3(13) . .
Zn2 K1 H98 147.5(13) . .

loop_
_geom_bond_atom_site_label_1
_geom_bond_atom_site_label_2
_geom_bond_distance
_geom_bond_site_symmetry_2
C1 O4 1.229(6) .
C1 O3 1.280(6) .
C1 C2 1.524(6) .
C2 N1 1.486(6) .
C2 H2A 0.9700 .
C2 H2B 0.9700 .
C3 C8 1.385(7) .
C3 C4 1.395(6) .
C3 N1 1.460(6) .
C4 C5 1.388(7) .
C4 H4 0.9300 .
C5 C6 1.381(7) .
C5 H5 0.9300 .
C6 C7 1.393(7) .
C6 H6 0.9300 .
C7 C8 1.380(7) .
C7 H7 0.9300 .
C8 H8 0.9300 .
C9 N1 1.483(5) .
C9 C10 1.503(6) .
C9 H9A 0.9700 .
C9 H9B 0.9700 .
C10 N2 1.347(6) .
C10 C11 1.383(6) .
C11 C12 1.378(7) .
C11 H11 0.9300 .
C12 C13 1.376(7) .
C12 H12 0.9300 .
C13 C14 1.407(6) .
C13 H13 0.9300 .
C14 N2 1.344(6) .
C14 C15 1.496(6) .
C15 N3 1.476(6) .
C15 H15A 0.9700 .
C15 H15B 0.9700 .
C16 C21 1.398(7) .
C16 C17 1.413(6) .
C16 N3 1.415(6) .
C17 C18 1.385(7) .
C17 H17 0.9300 .
C18 C19 1.383(7) .
C18 H18 0.9300 .
C19 C20 1.389(7) .
C19 H19 0.9300 .
C20 C21 1.399(7) .
C20 H20 0.9300 .
C21 H21 0.9300 .
C22 N3 1.462(6) .
C22 C23 1.518(6) .
C22 H22A 0.9700 .
C22 H22B 0.9700 .
C23 O2 1.254(5) .
C23 O1 1.265(5) .
C24 O5 1.239(5) .
C24 O6 1.259(5) .
C24 C25 1.542(6) .
C25 N4 1.470(6) .
C25 H25A 0.9700 .
C25 H25B 0.9700 .
C26 C27 1.383(7) .
C26 C31 1.383(7) .
C26 N4 1.448(6) .
C27 C28 1.387(7) .
C27 H27 0.9300 .
C28 C29 1.360(8) .
C28 H28 0.9300 .
C29 C30 1.376(9) .
C29 H29 0.9300 .
C30 C31 1.380(8) .
C30 H30 0.9300 .
C31 H31 0.9300 .
C32 N4 1.463(6) .
C32 C33 1.505(6) .
C32 H32A 0.9700 .
C32 H32B 0.9700 .
C33 N5 1.342(6) .
C33 C34 1.385(6) .
C34 C35 1.375(7) .
C34 H34 0.9300 .
C35 C36 1.398(7) .
C35 H35 0.9300 .
C36 C37 1.378(7) .
C36 H36 0.9300 .
C37 N5 1.349(6) .
C37 C38 1.502(6) .
C38 N6 1.470(6) .
C38 H38A 0.9700 .
C38 H38B 0.9700 .
C39 C40 1.380(7) .
C39 C44 1.392(8) .
C39 N6 1.456(6) .
C40 C41 1.380(8) .
C40 H40 0.9300 .
C41 C42 1.362(9) .
C41 H41 0.9300 .
C42 C43 1.388(9) .
C42 H42 0.9300 .
C43 C44 1.382(8) .
C43 H43 0.9300 .
C44 H44 0.9300 .
C45 N6 1.465(6) .
C45 C46 1.531(6) .
C45 H45A 0.9700 .
C45 H45B 0.9700 .
C46 O7 1.252(5) .
C46 O8 1.255(5) .
N1 Zn1 2.372(4) .
N2 Zn1 2.085(4) .
N4 Zn2 2.503(4) .
N5 Zn2 2.065(4) .
N6 Zn2 2.444(4) .
O1 Zn3 1.972(3) .
O2 Zn1 2.100(3) .
O2 K1 2.903(3) .
O3 Zn1 2.000(3) .
O3 K1 2.701(3) .
O5 Zn1 2.007(3) .
O6 Zn2 2.089(3) .
O6 K1 2.949(3) .
O7 Zn2 2.092(3) .
O7 K1 2.752(3) .
O8 Zn3 2.021(3) .
O9 K1 2.723(4) .
O9 H98 0.90(7) .
O9 H99 0.76(7) .
Cl1 Zn3 2.2425(12) 4
Cl1 K1 3.1255(15) .
Cl2 Zn2 2.2641(12) .
Cl3 Zn3 2.2223(13) .
Cl3 K1 3.1018(16) .
Zn1 K1 3.7814(11) .
Zn2 K1 3.9708(12) .
Zn3 Cl1 2.2425(12) 4_556
Zn3 K1 3.8252(12) .
K1 H98 2.86(6) .
